data_7057356
loop_
_publ_author_name
'Bedekovi\'c, Nikola'
'Stilinovi\'c, Vladimir'
'Fri\<s\<ci\'c, Tomislav'
'Cin\<ci\'c, Dominik'

_publ_section_title
;
 Comparison of isomericmeta- andpara-diiodotetrafluorobenzene as halogen
 bond donors in crystal engineering
;
_journal_issue 13
_journal_name_full 'New Journal of Chemistry'
_journal_page_first 10584
_journal_paper_doi 10.1039/C8NJ01368C
_journal_volume 42
_journal_year 2018
_chemical_formula_moiety '2(C3 F2 I), C4 H9 N O'
_chemical_formula_sum 'C10 H9 F4 I2 N O'
_chemical_formula_weight 488.98
_space_group_crystal_system monoclinic
_space_group_IT_number 11
_space_group_name_Hall '-P 2yb'
_space_group_name_H-M_alt 'P 1 21/m 1'
_symmetry_space_group_name_Hall '-P 2yb'
_symmetry_space_group_name_H-M 'P 1 21/m 1'
_atom_sites_solution_hydrogens mixed
_audit_creation_method SHELXL-2014/7
_audit_update_record
;
2018-04-25 deposited with the CCDC.
2018-04-27 downloaded from the CCDC.
;
_cell_angle_alpha 90
_cell_angle_beta 96.422(8)
_cell_angle_gamma 90
_cell_formula_units_Z 4
_cell_length_a 9.3023(7)
_cell_length_b 7.2775(5)
_cell_length_c 20.5704(18)
_cell_measurement_reflns_used 1140
_cell_measurement_temperature 295(2)
_cell_measurement_theta_max 27.7870
_cell_measurement_theta_min 4.6200
_cell_volume 1383.83(19)
_computing_cell_refinement
;
        CrysAlis RED, Oxford Diffraction Ltd.,
        Version 1.171.32.29 (release 10-06-2008 CrysAlis171 .NET)
        (compiled Jun 10 2008,16:49:55)
;
_computing_data_collection
;
        CrysAlis CCD, Oxford Diffraction Ltd.,
        Version 1.171.32.29 (release 10-06-2008 CrysAlis171 .NET)
        (compiled Jun 10 2008,16:49:55)
;
_computing_data_reduction
;
        CrysAlis RED, Oxford Diffraction Ltd.,
        Version 1.171.32.29 (release 10-06-2008 CrysAlis171 .NET)
        (compiled Jun 10 2008,16:49:55)
;
_computing_molecular_graphics 'MERCURY (C.F. Macrae et al , 2008)'
_computing_publication_material 'SHELXL-2014/7 (Sheldrick, 2014)'
_computing_structure_refinement 'SHELXL-2014/7 (Sheldrick, 2014)'
_computing_structure_solution 'SHELXS-97 (Sheldrick, 1990)'
_diffrn_ambient_temperature 295(2)
_diffrn_measured_fraction_theta_full 0.991
_diffrn_measured_fraction_theta_max 0.991
_diffrn_measurement_device_type
;
Oxford Diffraction Xcalibur CCD
diffractometer
;
_diffrn_measurement_method 'omega scan'
_diffrn_radiation_type MoK\a
_diffrn_radiation_wavelength 0.71073
_diffrn_reflns_av_R_equivalents 0.1111
_diffrn_reflns_av_unetI/netI 0.1231
_diffrn_reflns_Laue_measured_fraction_full 0.991
_diffrn_reflns_Laue_measured_fraction_max 0.991
_diffrn_reflns_limit_h_max 9
_diffrn_reflns_limit_h_min -11
_diffrn_reflns_limit_k_max 5
_diffrn_reflns_limit_k_min -8
_diffrn_reflns_limit_l_max 24
_diffrn_reflns_limit_l_min -20
_diffrn_reflns_number 5680
_diffrn_reflns_point_group_measured_fraction_full 0.991
_diffrn_reflns_point_group_measured_fraction_max 0.991
_diffrn_reflns_theta_full 24.997
_diffrn_reflns_theta_max 24.997
_diffrn_reflns_theta_min 4.203
_diffrn_source 'Enhance (Mo) X-ray Source'
_exptl_absorpt_coefficient_mu 4.578
_exptl_absorpt_correction_T_max 1.00000
_exptl_absorpt_correction_T_min 0.26784
_exptl_absorpt_correction_type multi-scan
_exptl_absorpt_process_details
;
        CrysAlisPro, Agilent Technologies,
        Version 1.171.37.35 (release 13-08-2014 CrysAlis171 .NET)
        (compiled Aug 13 2014,18:06:01)
        Empirical absorption correction using spherical harmonics,
 implemented in SCALE3 ABSPACK scaling algorithm.
;
_exptl_crystal_colour colourless
_exptl_crystal_density_diffrn 2.347
_exptl_crystal_description block
_exptl_crystal_F_000 904
_exptl_crystal_size_max 0.38
_exptl_crystal_size_mid 0.31
_exptl_crystal_size_min 0.28
_refine_diff_density_max 0.835
_refine_diff_density_min -0.926
_refine_diff_density_rms 0.189
_refine_ls_extinction_coef 0.0024(6)
_refine_ls_extinction_expression Fc^*^=kFc[1+0.001xFc^2^\l^3^/sin(2\q)]^-1/4^
_refine_ls_extinction_method 'SHELXL-2014/7 (Sheldrick 2014'
_refine_ls_goodness_of_fit_ref 0.777
_refine_ls_hydrogen_treatment mixed
_refine_ls_matrix_type full
_refine_ls_number_parameters 210
_refine_ls_number_reflns 2614
_refine_ls_number_restraints 4
_refine_ls_restrained_S_all 0.776
_refine_ls_R_factor_all 0.0902
_refine_ls_R_factor_gt 0.0498
_refine_ls_shift/su_max 0.000
_refine_ls_shift/su_mean 0.000
_refine_ls_structure_factor_coef Fsqd
_refine_ls_weighting_details 'w=1/[\s^2^(Fo^2^)+(0.0912P)^2^] where P=(Fo^2^+2Fc^2^)/3'
_refine_ls_weighting_scheme calc
_refine_ls_wR_factor_gt 0.1122
_refine_ls_wR_factor_ref 0.1501
_reflns_Friedel_coverage 0.000
_reflns_number_gt 1665
_reflns_number_total 2614
_reflns_threshold_expression 'I > 2\s(I)'
_cod_data_source_file c8nj01368c2.cif
_cod_data_source_block IX13
_cod_depositor_comments 'Adding full bibliography for 7057346--7057365.cif.'
_cod_database_code 7057356
_shelx_shelxl_version_number 2014/7
_shelx_space_group_comment
;
The symmetry employed for this shelxl refinement is uniquely defined
by the following loop, which should always be used as a source of
symmetry information in preference to the above space-group names.
They are only intended as comments.
;

loop_
_space_group_symop_operation_xyz
'x, y, z'
'-x, y+1/2, -z'
'-x, -y, -z'
'x, -y-1/2, z'

loop_
_atom_site_label
_atom_site_type_symbol
_atom_site_fract_x
_atom_site_fract_y
_atom_site_fract_z
_atom_site_U_iso_or_equiv
_atom_site_adp_type
_atom_site_occupancy
_atom_site_site_symmetry_order
_atom_site_calc_flag
_atom_site_refinement_flags_posn
_atom_site_refinement_flags_adp
_atom_site_refinement_flags_occupancy
O1 O 0.6669(15) -0.2500 0.7795(6) 0.098(4) Uani 1 2 d S T P
N1 N 0.3867(17) -0.2500 0.8198(6) 0.065(4) Uani 1 2 d DS T P
C20 C 0.4745(15) -0.0853(15) 0.8228(5) 0.072(3) Uani 1 1 d D . .
H4 H 0.4124 0.0218 0.8169 0.086 Uiso 1 1 calc R U .
H3 H 0.5304 -0.0767 0.8654 0.086 Uiso 1 1 calc R U .
C21 C 0.5717(16) -0.0890(18) 0.7720(6) 0.087(4) Uani 1 1 d . . .
H1 H 0.6298 0.0220 0.7745 0.105 Uiso 1 1 calc R U .
H2 H 0.5155 -0.0923 0.7294 0.105 Uiso 1 1 calc R U .
I4 I 0.26795(11) 0.2500 0.40549(5) 0.0534(4) Uani 1 2 d S T P
I1 I 0.79044(11) 0.2500 1.08185(5) 0.0526(3) Uani 1 2 d S T P
I3 I 0.88943(12) 0.2500 0.52867(5) 0.0648(4) Uani 1 2 d S T P
I2 I 1.38211(12) 0.2500 0.98392(5) 0.0604(4) Uani 1 2 d S T P
F8 F 0.7164(10) 0.2500 0.6542(4) 0.064(2) Uani 1 2 d S T P
C5 C 0.945(2) 0.2500 0.8891(7) 0.056(4) Uani 1 2 d S T P
F7 F 0.4327(12) 0.2500 0.6672(4) 0.084(3) Uani 1 2 d S T P
F6 F 0.2392(10) 0.2500 0.5611(5) 0.074(3) Uani 1 2 d S T P
F2 F 1.1710(11) 0.2500 0.8511(4) 0.069(2) Uani 1 2 d S T P
F4 F 0.7181(10) 0.2500 0.9252(4) 0.075(3) Uani 1 2 d S T P
F1 F 1.1316(10) 0.2500 1.0764(4) 0.067(2) Uani 1 2 d S T P
F5 F 0.6117(10) 0.2500 0.4255(4) 0.070(2) Uani 1 2 d S T P
F3 F 0.8841(12) 0.2500 0.8269(4) 0.086(3) Uani 1 2 d S T P
C3 C 1.1589(15) 0.2500 0.9651(6) 0.038(3) Uani 1 2 d S T P
C9 C 0.4205(16) 0.2500 0.4891(7) 0.050(4) Uani 1 2 d S T P
C30 C 0.0099(16) -0.0850(17) 0.7188(6) 0.084(4) Uani 1 1 d D . .
H8 H -0.0482 0.0243 0.7089 0.101 Uiso 1 1 calc R U .
H9 H 0.0510 -0.0790 0.7642 0.101 Uiso 1 1 calc R U .
C11 C 0.4754(17) 0.2500 0.6064(7) 0.049(4) Uani 1 2 d S T P
C1 C 0.9232(16) 0.2500 1.0058(6) 0.040(3) Uani 1 2 d S T P
C10 C 0.3808(16) 0.2500 0.5503(8) 0.052(4) Uani 1 2 d S T P
C2 C 1.0689(15) 0.2500 1.0140(6) 0.041(3) Uani 1 2 d S T P
C4 C 1.0923(18) 0.2500 0.9019(7) 0.049(4) Uani 1 2 d S T P
C8 C 0.5660(16) 0.2500 0.4845(7) 0.048(3) Uani 1 2 d S T P
C6 C 0.8632(17) 0.2500 0.9394(8) 0.055(4) Uani 1 2 d S T P
N2 N -0.0807(16) -0.2500 0.7079(6) 0.072(4) Uani 1 2 d DS T P
C31 C 0.1248(19) -0.093(2) 0.6766(7) 0.106(5) Uani 1 1 d . . .
H6 H 0.1844 0.0158 0.6833 0.127 Uiso 1 1 calc R U .
H7 H 0.0824 -0.0942 0.6313 0.127 Uiso 1 1 calc R U .
C12 C 0.6233(18) 0.2500 0.6005(8) 0.056(4) Uani 1 2 d S T P
C7 C 0.6698(17) 0.2500 0.5383(8) 0.051(4) Uani 1 2 d S T P
O2 O 0.2128(16) -0.2500 0.6884(6) 0.105(5) Uani 1 2 d S T P
H5 H 0.332(4) -0.2500 0.7816(17) 0.126 Uiso 1 2 d DS U P
H10 H -0.148(4) -0.2500 0.735(3) 0.126 Uiso 1 2 d DS U P

loop_
_atom_site_aniso_label
_atom_site_aniso_U_11
_atom_site_aniso_U_22
_atom_site_aniso_U_33
_atom_site_aniso_U_23
_atom_site_aniso_U_13
_atom_site_aniso_U_12
O1 0.046(8) 0.163(12) 0.085(8) 0.000 0.012(7) 0.000
N1 0.061(10) 0.084(8) 0.051(7) 0.000 0.009(7) 0.000
C20 0.086(10) 0.080(7) 0.053(6) -0.001(6) 0.023(7) 0.002(7)
C21 0.071(10) 0.110(9) 0.084(8) 0.016(8) 0.022(8) 0.000(8)
I4 0.0417(7) 0.0516(5) 0.0655(6) 0.000 0.0002(5) 0.000
I1 0.0484(7) 0.0472(5) 0.0644(6) 0.000 0.0165(5) 0.000
I3 0.0367(7) 0.0721(6) 0.0860(8) 0.000 0.0081(6) 0.000
I2 0.0373(7) 0.0638(6) 0.0798(7) 0.000 0.0053(5) 0.000
F8 0.044(6) 0.081(5) 0.064(5) 0.000 0.000(4) 0.000
C5 0.061(12) 0.044(7) 0.060(9) 0.000 0.000(9) 0.000
F7 0.078(8) 0.117(7) 0.058(5) 0.000 0.017(5) 0.000
F6 0.040(6) 0.096(6) 0.088(6) 0.000 0.019(5) 0.000
F2 0.062(7) 0.088(5) 0.060(5) 0.000 0.020(5) 0.000
F4 0.037(6) 0.109(7) 0.077(6) 0.000 0.004(5) 0.000
F1 0.048(6) 0.100(6) 0.053(5) 0.000 0.000(4) 0.000
F5 0.046(6) 0.100(6) 0.065(5) 0.000 0.009(5) 0.000
F3 0.058(7) 0.140(8) 0.058(5) 0.000 -0.002(5) 0.000
C3 0.031(8) 0.033(5) 0.050(7) 0.000 0.004(6) 0.000
C9 0.038(10) 0.041(6) 0.070(10) 0.000 0.005(8) 0.000
C30 0.078(11) 0.093(8) 0.077(8) -0.007(7) -0.014(8) 0.022(8)
C11 0.046(10) 0.049(7) 0.056(9) 0.000 0.019(7) 0.000
C1 0.039(9) 0.043(6) 0.039(7) 0.000 0.011(6) 0.000
C10 0.027(9) 0.055(7) 0.076(10) 0.000 0.014(7) 0.000
C2 0.031(9) 0.036(6) 0.055(8) 0.000 0.006(7) 0.000
C4 0.053(11) 0.054(7) 0.045(8) 0.000 0.028(7) 0.000
C8 0.033(9) 0.058(8) 0.053(8) 0.000 0.008(7) 0.000
C6 0.029(9) 0.051(7) 0.084(11) 0.000 0.002(8) 0.000
N2 0.040(9) 0.112(10) 0.064(8) 0.000 0.008(7) 0.000
C31 0.087(13) 0.128(12) 0.098(10) 0.014(10) -0.011(10) -0.040(10)
C12 0.051(11) 0.042(7) 0.072(10) 0.000 -0.004(9) 0.000
C7 0.044(10) 0.038(6) 0.070(10) 0.000 0.006(8) 0.000
O2 0.054(10) 0.190(15) 0.071(8) 0.000 0.012(7) 0.000

loop_
_atom_type_symbol
_atom_type_description
_atom_type_scat_dispersion_real
_atom_type_scat_dispersion_imag
_atom_type_scat_source
C C 0.0033 0.0016 'International Tables Vol C Tables 4.2.6.8 and 6.1.1.4'
H H 0.0000 0.0000 'International Tables Vol C Tables 4.2.6.8 and 6.1.1.4'
N N 0.0061 0.0033 'International Tables Vol C Tables 4.2.6.8 and 6.1.1.4'
F F 0.0171 0.0103 'International Tables Vol C Tables 4.2.6.8 and 6.1.1.4'
I I -0.4742 1.8119 'International Tables Vol C Tables 4.2.6.8 and 6.1.1.4'
O O 0.0106 0.0060 'International Tables Vol C Tables 4.2.6.8 and 6.1.1.4'

loop_
_geom_angle_atom_site_label_1
_geom_angle_atom_site_label_2
_geom_angle_atom_site_label_3
_geom_angle
_geom_angle_site_symmetry_1
_geom_angle_site_symmetry_3
C21 O1 C21 106.1(14) . 4
C20 N1 C20 111.7(15) . 4
C20 N1 H5 107.7(16) . .
C20 N1 H5 107.7(16) 4 .
C21 C20 N1 110.4(10) . .
C21 C20 H4 109.6 . .
N1 C20 H4 109.6 . .
C21 C20 H3 109.6 . .
N1 C20 H3 109.6 . .
H4 C20 H3 108.1 . .
C20 C21 O1 110.8(11) . .
C20 C21 H1 109.5 . .
O1 C21 H1 109.5 . .
C20 C21 H2 109.5 . .
O1 C21 H2 109.5 . .
H1 C21 H2 108.1 . .
C4 C5 F3 119.3(17) . .
C4 C5 C6 119.4(14) . .
F3 C5 C6 121.3(16) . .
C2 C3 C4 116.3(13) . .
C2 C3 I2 122.8(9) . .
C4 C3 I2 120.9(11) . .
C8 C9 C10 116.1(14) . .
C8 C9 I4 121.7(12) . .
C10 C9 I4 122.2(12) . .
C31 C30 N2 108.8(11) . .
C31 C30 H8 109.9 . .
N2 C30 H8 109.9 . .
C31 C30 H9 109.9 . .
N2 C30 H9 109.9 . .
H8 C30 H9 108.3 . .
C12 C11 F7 118.4(14) . .
C12 C11 C10 118.2(14) . .
F7 C11 C10 123.4(14) . .
C2 C1 C6 113.8(14) . .
C2 C1 I1 125.0(10) . .
C6 C1 I1 121.2(11) . .
C9 C10 C11 124.7(15) . .
C9 C10 F6 121.5(14) . .
C11 C10 F6 113.9(14) . .
C1 C2 F1 116.2(13) . .
C1 C2 C3 126.3(12) . .
F1 C2 C3 117.5(12) . .
C5 C4 F2 118.2(13) . .
C5 C4 C3 121.2(14) . .
F2 C4 C3 120.6(14) . .
C9 C8 F5 118.9(12) . .
C9 C8 C7 123.5(15) . .
F5 C8 C7 117.6(13) . .
C5 C6 F4 117.9(14) . .
C5 C6 C1 123.0(15) . .
F4 C6 C1 119.1(16) . .
C30 N2 C30 109.6(14) 4 .
C30 N2 H10 109.6(17) 4 .
C30 N2 H10 109.6(17) . .
C30 C31 O2 112.6(13) . .
C30 C31 H6 109.1 . .
O2 C31 H6 109.1 . .
C30 C31 H7 109.1 . .
O2 C31 H7 109.1 . .
H6 C31 H7 107.8 . .
F8 C12 C11 119.0(15) . .
F8 C12 C7 121.6(15) . .
C11 C12 C7 119.4(14) . .
C8 C7 C12 118.2(14) . .
C8 C7 I3 122.0(12) . .
C12 C7 I3 119.8(11) . .
C31 O2 C31 108.0(16) 4 .

loop_
_geom_bond_atom_site_label_1
_geom_bond_atom_site_label_2
_geom_bond_distance
_geom_bond_site_symmetry_2
O1 C21 1.467(15) .
O1 C21 1.467(15) 4
N1 C20 1.448(14) .
N1 C20 1.448(14) 4
N1 H5 0.890(10) .
C20 C21 1.456(17) .
C20 H4 0.9700 .
C20 H3 0.9700 .
C21 H1 0.9700 .
C21 H2 0.9700 .
I4 C9 2.103(14) .
I1 C1 2.099(14) .
I3 C7 2.074(16) .
I2 C3 2.069(14) .
F8 C12 1.326(15) .
C5 C4 1.37(2) .
C5 F3 1.339(16) .
C5 C6 1.35(2) .
F7 C11 1.354(16) .
F6 C10 1.361(18) .
F2 C4 1.342(16) .
F4 C6 1.349(17) .
F1 C2 1.350(14) .
F5 C8 1.330(17) .
C3 C2 1.379(19) .
C3 C4 1.376(18) .
C9 C8 1.37(2) .
C9 C10 1.35(2) .
C30 C31 1.451(19) .
C30 N2 1.470(15) .
C30 H8 0.9700 .
C30 H9 0.9700 .
C11 C12 1.40(2) .
C11 C10 1.371(19) .
C1 C2 1.348(19) .
C1 C6 1.42(2) .
C8 C7 1.386(19) .
N2 C30 1.470(15) 4
N2 H10 0.887(10) .
C31 O2 1.408(17) .
C31 H6 0.9700 .
C31 H7 0.9700 .
C12 C7 1.40(2) .
O2 C31 1.408(17) 4

loop_
_geom_torsion_atom_site_label_1
_geom_torsion_atom_site_label_2
_geom_torsion_atom_site_label_3
_geom_torsion_atom_site_label_4
_geom_torsion
_geom_torsion_site_symmetry_1
_geom_torsion_site_symmetry_4
C20 N1 C20 C21 54.4(15) 4 .
N1 C20 C21 O1 -59.2(14) . .
C21 O1 C21 C20 61.8(16) 4 .
C8 C9 C10 C11 0.000(6) . .
I4 C9 C10 C11 180.000(5) . .
C8 C9 C10 F6 180.000(4) . .
I4 C9 C10 F6 0.000(5) . .
C12 C11 C10 C9 0.000(7) . .
F7 C11 C10 C9 180.000(6) . .
C12 C11 C10 F6 180.000(5) . .
F7 C11 C10 F6 0.000(6) . .
C6 C1 C2 F1 180.000(7) . .
I1 C1 C2 F1 0.000(9) . .
C6 C1 C2 C3 0.000(11) . .
I1 C1 C2 C3 180.000(8) . .
C4 C3 C2 C1 0.000(10) . .
I2 C3 C2 C1 180.000(8) . .
C4 C3 C2 F1 180.000(7) . .
I2 C3 C2 F1 0.000(8) . .
F3 C5 C4 F2 0.000(10) . .
C6 C5 C4 F2 180.000(8) . .
F3 C5 C4 C3 180.000(9) . .
C6 C5 C4 C3 0.000(11) . .
C2 C3 C4 C5 0.000(11) . .
I2 C3 C4 C5 180.000(8) . .
C2 C3 C4 F2 180.000(7) . .
I2 C3 C4 F2 0.000(9) . .
C10 C9 C8 F5 180.000(4) . .
I4 C9 C8 F5 0.000(4) . .
C10 C9 C8 C7 0.000(6) . .
I4 C9 C8 C7 180.000(4) . .
C4 C5 C6 F4 180.000(7) . .
F3 C5 C6 F4 0.000(10) . .
C4 C5 C6 C1 0.000(11) . .
F3 C5 C6 C1 180.000(9) . .
C2 C1 C6 C5 0.000(11) . .
I1 C1 C6 C5 180.000(9) . .
C2 C1 C6 F4 180.000(7) . .
I1 C1 C6 F4 0.000(9) . .
C31 C30 N2 C30 55.9(16) . 4
N2 C30 C31 O2 -59.3(14) . .
F7 C11 C12 F8 0.000(6) . .
C10 C11 C12 F8 180.000(4) . .
F7 C11 C12 C7 180.000(6) . .
C10 C11 C12 C7 0.000(6) . .
C9 C8 C7 C12 0.000(6) . .
F5 C8 C7 C12 180.000(5) . .
C9 C8 C7 I3 180.000(4) . .
F5 C8 C7 I3 0.000(5) . .
F8 C12 C7 C8 180.000(6) . .
C11 C12 C7 C8 0.000(6) . .
F8 C12 C7 I3 0.000(6) . .
C11 C12 C7 I3 180.000(4) . .
C30 C31 O2 C31 60(2) . 4
